data_7126210
loop_
_publ_author_name
'Kephart, Jonathan A.'
'Hecht, Zachary'
'Livesay, Brooke N.'
'Bhowmick, Indrani'
'Shores, Matthew P.'
'Popescu, V. Codrina'
'Arulsamy, Navamoney'
'Hulley, Elliott B.'

_publ_section_title
;
 Self-assembly of an organometallic Fe<sub>9</sub>O<sub>6</sub> cluster
 from aerobic oxidation of
 (tmeda)Fe(CH<sub>2</sub><sup>t</sup>Bu)<sub>2</sub>.
;
_journal_issue 37
_journal_name_full 'Chemical communications (Cambridge, England)'
_journal_page_first 4994
_journal_page_last 4997
_journal_paper_doi 10.1039/d0cc00011f
_journal_volume 56
_journal_year 2020
_chemical_formula_sum 'C44 H46 Fe N2 O2'
_chemical_formula_weight 690.68
_space_group_crystal_system monoclinic
_space_group_IT_number 14
_space_group_name_Hall '-P 2ybc'
_space_group_name_H-M_alt 'P 1 21/c 1'
_atom_sites_solution_hydrogens geom
_audit_creation_method SHELXL-2014/7
_audit_update_record
;
2019-08-09 deposited with the CCDC.	2020-03-10 downloaded from the CCDC.
;
_cell_angle_alpha 90
_cell_angle_beta 101.099(2)
_cell_angle_gamma 90
_cell_formula_units_Z 4
_cell_length_a 17.700(2)
_cell_length_b 10.2249(12)
_cell_length_c 20.534(3)
_cell_measurement_reflns_used 9989
_cell_measurement_temperature 150(2)
_cell_measurement_theta_max 28.29
_cell_measurement_theta_min 2.23
_cell_volume 3646.7(8)
_computing_cell_refinement 'Bruker SAINT'
_computing_data_collection 'Bruker APEX2'
_computing_data_reduction 'Bruker SAINT'
_computing_molecular_graphics 'Bruker SHELXTL'
_computing_publication_material 'Bruker SHELXTL'
_computing_structure_refinement 'SHELXL-2014/7 (Sheldrick, 2014)'
_computing_structure_solution 'SHELXS-97 (Sheldrick 2008)'
_diffrn_ambient_temperature 150(2)
_diffrn_measured_fraction_theta_full 0.998
_diffrn_measured_fraction_theta_max 0.997
_diffrn_measurement_device_type 'Bruker APEX-II CCD'
_diffrn_measurement_method '\f and \w scans'
_diffrn_radiation_type MoK\a
_diffrn_radiation_wavelength 0.71073
_diffrn_reflns_av_R_equivalents 0.1032
_diffrn_reflns_av_unetI/netI 0.1012
_diffrn_reflns_Laue_measured_fraction_full 0.998
_diffrn_reflns_Laue_measured_fraction_max 0.997
_diffrn_reflns_limit_h_max 23
_diffrn_reflns_limit_h_min -23
_diffrn_reflns_limit_k_max 13
_diffrn_reflns_limit_k_min -13
_diffrn_reflns_limit_l_max 27
_diffrn_reflns_limit_l_min -27
_diffrn_reflns_number 31119
_diffrn_reflns_point_group_measured_fraction_full 0.998
_diffrn_reflns_point_group_measured_fraction_max 0.997
_diffrn_reflns_theta_full 25.242
_diffrn_reflns_theta_max 28.282
_diffrn_reflns_theta_min 3.217
_exptl_absorpt_coefficient_mu 0.453
_exptl_absorpt_correction_T_max 0.7457
_exptl_absorpt_correction_T_min 0.7082
_exptl_absorpt_correction_type multi-scan
_exptl_absorpt_process_details 'Bruker SAINT'
_exptl_crystal_colour colourless
_exptl_crystal_density_diffrn 1.258
_exptl_crystal_description prism
_exptl_crystal_F_000 1464
_exptl_crystal_size_max 0.10
_exptl_crystal_size_mid 0.10
_exptl_crystal_size_min 0.10
_refine_diff_density_max 0.421
_refine_diff_density_min -0.435
_refine_diff_density_rms 0.066
_refine_ls_extinction_method none
_refine_ls_goodness_of_fit_ref 1.006
_refine_ls_hydrogen_treatment constr
_refine_ls_matrix_type full
_refine_ls_number_parameters 446
_refine_ls_number_reflns 9038
_refine_ls_number_restraints 0
_refine_ls_restrained_S_all 1.006
_refine_ls_R_factor_all 0.1281
_refine_ls_R_factor_gt 0.0578
_refine_ls_shift/su_max 0.000
_refine_ls_shift/su_mean 0.000
_refine_ls_structure_factor_coef Fsqd
_refine_ls_weighting_details 'w=1/[\s^2^(Fo^2^)+(0.0435P)^2^+0.7628P] where P=(Fo^2^+2Fc^2^)/3'
_refine_ls_weighting_scheme calc
_refine_ls_wR_factor_gt 0.1086
_refine_ls_wR_factor_ref 0.1364
_reflns_Friedel_coverage 0.000
_reflns_number_gt 4899
_reflns_number_total 9038
_reflns_threshold_expression 'I > 2\s(I)'
_cod_data_source_file d0cc00011f2.cif
_cod_data_source_block zh02
_cod_depositor_comments 'Adding full bibliography for 7126210--7126211.cif.'
_cod_original_cell_volume 3646.8(8)
_cod_original_sg_symbol_H-M 'P 21/c'
_cod_database_code 7126210
_shelx_shelxl_version_number 2014/7
_shelx_space_group_comment
; 
The symmetry employed for this shelxl refinement is uniquely defined 
by the following loop, which should always be used as a source of 
symmetry information in preference to the above space-group names. 
They are only intended as comments. 
;

loop_
_space_group_symop_operation_xyz
'x, y, z'
'-x, y+1/2, -z+1/2'
'-x, -y, -z'
'x, -y-1/2, z-1/2'

loop_
_atom_site_label
_atom_site_type_symbol
_atom_site_fract_x
_atom_site_fract_y
_atom_site_fract_z
_atom_site_U_iso_or_equiv
_atom_site_adp_type
_atom_site_occupancy
_atom_site_site_symmetry_order
_atom_site_calc_flag
_atom_site_refinement_flags_posn
_atom_site_refinement_flags_adp
_atom_site_refinement_flags_occupancy
_atom_site_disorder_assembly
_atom_site_disorder_group
Fe1 Fe 0.25266(2) 0.63557(4) 0.43904(2) 0.02997(13) Uani 1 1 d . . . . .
O1 O 0.27635(11) 0.63947(19) 0.35477(9) 0.0334(5) Uani 1 1 d . . . . .
O2 O 0.23763(11) 0.55735(18) 0.51761(9) 0.0319(5) Uani 1 1 d . . . . .
N1 N 0.16163(16) 0.7874(3) 0.43038(13) 0.0501(8) Uani 1 1 d . . . . .
N2 N 0.32830(17) 0.8051(3) 0.47758(12) 0.0440(7) Uani 1 1 d . . . . .
C1 C 0.0950(2) 0.7465(4) 0.45938(19) 0.0646(12) Uani 1 1 d . . . . .
H1A H 0.0674 0.6758 0.4326 0.097 Uiso 1 1 calc R U . . .
H1B H 0.0603 0.8211 0.4598 0.097 Uiso 1 1 calc R U . . .
H1C H 0.1132 0.7156 0.5049 0.097 Uiso 1 1 calc R U . . .
C2 C 0.1351(2) 0.8255(5) 0.36123(18) 0.0812(15) Uani 1 1 d . . . . .
H2A H 0.1796 0.8428 0.3406 0.122 Uiso 1 1 calc R U . . .
H2B H 0.1036 0.9047 0.3593 0.122 Uiso 1 1 calc R U . . .
H2C H 0.1043 0.7546 0.3373 0.122 Uiso 1 1 calc R U . . .
C3 C 0.2021(3) 0.8996(4) 0.4707(2) 0.0742(13) Uani 1 1 d . . . . .
H3A H 0.1715 0.9804 0.4598 0.089 Uiso 1 1 calc R U . . .
H3B H 0.2052 0.8811 0.5185 0.089 Uiso 1 1 calc R U . . .
C4 C 0.2808(2) 0.9211(4) 0.4581(2) 0.0631(11) Uani 1 1 d . . . . .
H4A H 0.2783 0.9394 0.4104 0.076 Uiso 1 1 calc R U . . .
H4B H 0.3042 0.9978 0.4838 0.076 Uiso 1 1 calc R U . . .
C5 C 0.3974(2) 0.8137(4) 0.44681(18) 0.0622(11) Uani 1 1 d . . . . .
H5A H 0.4295 0.7359 0.4586 0.093 Uiso 1 1 calc R U . . .
H5B H 0.4270 0.8921 0.4631 0.093 Uiso 1 1 calc R U . . .
H5C H 0.3814 0.8187 0.3985 0.093 Uiso 1 1 calc R U . . .
C6 C 0.3570(2) 0.7974(4) 0.54990(16) 0.0640(11) Uani 1 1 d . . . . .
H6A H 0.3134 0.7878 0.5726 0.096 Uiso 1 1 calc R U . . .
H6B H 0.3854 0.8775 0.5652 0.096 Uiso 1 1 calc R U . . .
H6C H 0.3913 0.7218 0.5600 0.096 Uiso 1 1 calc R U . . .
C7 C 0.29174(16) 0.5609(3) 0.30280(13) 0.0265(6) Uani 1 1 d . . . . .
C8 C 0.35097(15) 0.6337(3) 0.26968(12) 0.0255(6) Uani 1 1 d . . . . .
C9 C 0.40997(16) 0.5704(3) 0.24675(13) 0.0300(7) Uani 1 1 d . . . . .
H9 H 0.4160 0.4786 0.2524 0.036 Uiso 1 1 calc R U . . .
C10 C 0.46026(16) 0.6399(3) 0.21568(13) 0.0348(7) Uani 1 1 d . . . . .
H10 H 0.5011 0.5954 0.2010 0.042 Uiso 1 1 calc R U . . .
C11 C 0.45162(17) 0.7728(3) 0.20583(14) 0.0362(7) Uani 1 1 d . . . . .
H11 H 0.4858 0.8197 0.1840 0.043 Uiso 1 1 calc R U . . .
C12 C 0.39286(18) 0.8369(3) 0.22790(14) 0.0376(8) Uani 1 1 d . . . . .
H12 H 0.3864 0.9285 0.2213 0.045 Uiso 1 1 calc R U . . .
C13 C 0.34320(17) 0.7681(3) 0.25971(14) 0.0336(7) Uani 1 1 d . . . . .
H13 H 0.3031 0.8134 0.2750 0.040 Uiso 1 1 calc R U . . .
C14 C 0.21621(16) 0.5411(3) 0.25224(13) 0.0273(6) Uani 1 1 d . . . . .
C15 C 0.15016(18) 0.5084(3) 0.27591(16) 0.0429(8) Uani 1 1 d . . . . .
H15 H 0.1529 0.4984 0.3223 0.052 Uiso 1 1 calc R U . . .
C16 C 0.08071(19) 0.4904(4) 0.23308(18) 0.0540(10) Uani 1 1 d . . . . .
H16 H 0.0363 0.4680 0.2503 0.065 Uiso 1 1 calc R U . . .
C17 C 0.07488(19) 0.5044(3) 0.16569(17) 0.0474(9) Uani 1 1 d . . . . .
H17 H 0.0268 0.4930 0.1363 0.057 Uiso 1 1 calc R U . . .
C18 C 0.1400(2) 0.5353(3) 0.14164(16) 0.0474(9) Uani 1 1 d . . . . .
H18 H 0.1370 0.5441 0.0952 0.057 Uiso 1 1 calc R U . . .
C19 C 0.20948(17) 0.5537(3) 0.18433(14) 0.0383(8) Uani 1 1 d . . . . .
H19 H 0.2537 0.5755 0.1667 0.046 Uiso 1 1 calc R U . . .
C20 C 0.32430(16) 0.4274(3) 0.32916(14) 0.0313(7) Uani 1 1 d . . . . .
C21 C 0.30840(19) 0.3128(3) 0.29346(18) 0.0428(8) Uani 1 1 d . . . . .
H21 H 0.2757 0.3146 0.2509 0.051 Uiso 1 1 calc R U . . .
C22 C 0.3401(2) 0.1939(3) 0.3194(2) 0.0559(10) Uani 1 1 d . . . . .
H22 H 0.3291 0.1157 0.2944 0.067 Uiso 1 1 calc R U . . .
C23 C 0.3870(2) 0.1902(4) 0.3812(2) 0.0631(12) Uani 1 1 d . . . . .
H23 H 0.4080 0.1095 0.3991 0.076 Uiso 1 1 calc R U . . .
C24 C 0.4036(2) 0.3037(4) 0.41670(19) 0.0579(11) Uani 1 1 d . . . . .
H24 H 0.4367 0.3015 0.4590 0.069 Uiso 1 1 calc R U . . .
C25 C 0.37255(18) 0.4206(3) 0.39140(15) 0.0415(8) Uani 1 1 d . . . . .
H25 H 0.3842 0.4982 0.4168 0.050 Uiso 1 1 calc R U . . .
C26 C 0.22029(16) 0.4339(3) 0.54019(13) 0.0280(6) Uani 1 1 d . . . . .
C27 C 0.18159(16) 0.4503(3) 0.60104(13) 0.0286(6) Uani 1 1 d . . . . .
C28 C 0.18656(17) 0.5688(3) 0.63431(13) 0.0334(7) Uani 1 1 d . . . . .
H28 H 0.2118 0.6404 0.6182 0.040 Uiso 1 1 calc R U . . .
C29 C 0.15526(17) 0.5847(3) 0.69074(14) 0.0393(8) Uani 1 1 d . . . . .
H29 H 0.1588 0.6669 0.7127 0.047 Uiso 1 1 calc R U . . .
C30 C 0.11911(18) 0.4813(4) 0.71488(15) 0.0453(9) Uani 1 1 d . . . . .
H30 H 0.0982 0.4918 0.7538 0.054 Uiso 1 1 calc R U . . .
C31 C 0.1133(2) 0.3624(4) 0.68248(16) 0.0502(9) Uani 1 1 d . . . . .
H31 H 0.0880 0.2911 0.6989 0.060 Uiso 1 1 calc R U . . .
C32 C 0.14442(19) 0.3473(3) 0.62586(15) 0.0420(8) Uani 1 1 d . . . . .
H32 H 0.1403 0.2652 0.6037 0.050 Uiso 1 1 calc R U . . .
C33 C 0.29600(16) 0.3576(3) 0.56660(12) 0.0283(6) Uani 1 1 d . . . . .
C34 C 0.36514(18) 0.4235(3) 0.58025(15) 0.0401(8) Uani 1 1 d . . . . .
H34 H 0.3663 0.5139 0.5698 0.048 Uiso 1 1 calc R U . . .
C35 C 0.43318(19) 0.3612(4) 0.60886(17) 0.0539(9) Uani 1 1 d . . . . .
H35 H 0.4802 0.4087 0.6176 0.065 Uiso 1 1 calc R U . . .
C36 C 0.4324(2) 0.2314(4) 0.62444(16) 0.0541(10) Uani 1 1 d . . . . .
H36 H 0.4786 0.1883 0.6445 0.065 Uiso 1 1 calc R U . . .
C37 C 0.3645(2) 0.1642(4) 0.61095(16) 0.0528(10) Uani 1 1 d . . . . .
H37 H 0.3638 0.0738 0.6215 0.063 Uiso 1 1 calc R U . . .
C38 C 0.29702(19) 0.2262(3) 0.58221(15) 0.0407(8) Uani 1 1 d . . . . .
H38 H 0.2505 0.1775 0.5730 0.049 Uiso 1 1 calc R U . . .
C39 C 0.16793(16) 0.3624(3) 0.48279(13) 0.0312(7) Uani 1 1 d . . . . .
C40 C 0.19740(17) 0.2882(3) 0.43768(13) 0.0332(7) Uani 1 1 d . . . . .
H40 H 0.2513 0.2727 0.4447 0.040 Uiso 1 1 calc R U . . .
C41 C 0.1499(2) 0.2353(3) 0.38177(15) 0.0433(8) Uani 1 1 d . . . . .
H41 H 0.1714 0.1835 0.3515 0.052 Uiso 1 1 calc R U . . .
C42 C 0.0720(2) 0.2580(4) 0.37060(17) 0.0545(10) Uani 1 1 d . . . . .
H42 H 0.0393 0.2224 0.3326 0.065 Uiso 1 1 calc R U . . .
C43 C 0.0414(2) 0.3334(4) 0.41533(17) 0.0603(11) Uani 1 1 d . . . . .
H43 H -0.0124 0.3499 0.4078 0.072 Uiso 1 1 calc R U . . .
C44 C 0.08872(18) 0.3846(4) 0.47074(16) 0.0484(9) Uani 1 1 d . . . . .
H44 H 0.0670 0.4358 0.5011 0.058 Uiso 1 1 calc R U . . .

loop_
_atom_site_aniso_label
_atom_site_aniso_U_11
_atom_site_aniso_U_22
_atom_site_aniso_U_33
_atom_site_aniso_U_23
_atom_site_aniso_U_13
_atom_site_aniso_U_12
Fe1 0.0388(3) 0.0303(2) 0.0233(2) 0.00430(19) 0.01216(17) 0.0060(2)
O1 0.0438(12) 0.0340(11) 0.0262(10) -0.0007(9) 0.0164(9) 0.0035(10)
O2 0.0433(12) 0.0285(11) 0.0262(10) 0.0057(9) 0.0121(9) 0.0015(9)
N1 0.0587(19) 0.057(2) 0.0425(16) 0.0184(15) 0.0285(14) 0.0280(15)
N2 0.072(2) 0.0314(15) 0.0285(14) 0.0007(12) 0.0098(13) 0.0007(14)
C1 0.059(3) 0.075(3) 0.069(3) 0.030(2) 0.036(2) 0.031(2)
C2 0.080(3) 0.114(4) 0.055(2) 0.040(2) 0.026(2) 0.065(3)
C3 0.117(4) 0.038(2) 0.081(3) 0.004(2) 0.052(3) 0.024(2)
C4 0.094(3) 0.034(2) 0.065(3) 0.0019(19) 0.025(2) 0.006(2)
C5 0.070(3) 0.059(3) 0.059(2) 0.000(2) 0.015(2) -0.018(2)
C6 0.108(3) 0.042(2) 0.0367(19) -0.0013(17) 0.002(2) -0.010(2)
C7 0.0293(16) 0.0269(16) 0.0250(14) 0.0014(12) 0.0097(12) 0.0043(12)
C8 0.0257(15) 0.0313(16) 0.0194(12) 0.0005(12) 0.0038(11) -0.0044(13)
C9 0.0281(16) 0.0346(17) 0.0289(15) -0.0017(13) 0.0094(12) -0.0030(13)
C10 0.0284(16) 0.0459(19) 0.0321(15) -0.0020(15) 0.0105(13) -0.0015(15)
C11 0.0353(18) 0.047(2) 0.0281(15) -0.0003(14) 0.0107(13) -0.0146(15)
C12 0.048(2) 0.0349(19) 0.0305(16) 0.0019(13) 0.0103(14) -0.0086(15)
C13 0.0370(18) 0.0346(18) 0.0311(16) 0.0009(13) 0.0116(13) 0.0027(14)
C14 0.0285(16) 0.0233(15) 0.0320(15) 0.0008(12) 0.0102(12) 0.0031(12)
C15 0.0331(19) 0.060(2) 0.0386(18) 0.0041(16) 0.0141(14) -0.0049(16)
C16 0.0287(19) 0.075(3) 0.061(2) 0.005(2) 0.0133(17) -0.0069(18)
C17 0.031(2) 0.053(2) 0.054(2) 0.0057(18) -0.0001(16) -0.0025(16)
C18 0.046(2) 0.056(2) 0.0364(18) 0.0087(16) -0.0013(15) -0.0104(17)
C19 0.0311(17) 0.051(2) 0.0335(16) 0.0044(15) 0.0089(14) -0.0089(15)
C20 0.0312(17) 0.0300(17) 0.0370(16) 0.0073(14) 0.0175(13) 0.0035(13)
C21 0.040(2) 0.0345(18) 0.059(2) 0.0048(17) 0.0226(16) 0.0050(15)
C22 0.057(2) 0.0278(19) 0.093(3) 0.006(2) 0.039(2) 0.0057(17)
C23 0.051(2) 0.061(3) 0.088(3) 0.047(2) 0.040(2) 0.024(2)
C24 0.041(2) 0.077(3) 0.061(2) 0.035(2) 0.0229(18) 0.021(2)
C25 0.0366(19) 0.052(2) 0.0387(18) 0.0150(16) 0.0154(14) 0.0095(16)
C26 0.0330(17) 0.0267(16) 0.0254(14) 0.0021(12) 0.0084(12) 0.0013(13)
C27 0.0296(16) 0.0336(17) 0.0237(14) 0.0056(13) 0.0078(12) 0.0025(13)
C28 0.0358(18) 0.0364(18) 0.0297(15) -0.0008(13) 0.0105(13) -0.0035(14)
C29 0.0393(19) 0.047(2) 0.0337(17) -0.0084(15) 0.0127(14) -0.0034(15)
C30 0.0389(19) 0.069(3) 0.0308(16) -0.0036(17) 0.0136(14) -0.0029(18)
C31 0.059(2) 0.054(2) 0.0431(19) 0.0017(18) 0.0243(17) -0.0139(19)
C32 0.057(2) 0.0361(19) 0.0381(17) -0.0015(15) 0.0210(16) -0.0062(16)
C33 0.0329(16) 0.0327(16) 0.0202(13) 0.0003(13) 0.0074(11) 0.0004(14)
C34 0.0368(19) 0.0392(19) 0.0456(19) -0.0022(15) 0.0111(15) -0.0001(15)
C35 0.032(2) 0.069(3) 0.056(2) -0.008(2) -0.0015(16) 0.0023(19)
C36 0.043(2) 0.075(3) 0.0402(19) -0.0039(19) -0.0021(16) 0.025(2)
C37 0.069(3) 0.045(2) 0.0412(19) 0.0057(16) 0.0014(18) 0.0222(19)
C38 0.042(2) 0.0359(19) 0.0436(18) 0.0044(15) 0.0057(15) 0.0024(15)
C39 0.0321(17) 0.0363(17) 0.0252(14) 0.0031(14) 0.0053(12) -0.0028(14)
C40 0.0341(17) 0.0398(19) 0.0263(15) -0.0017(13) 0.0074(13) -0.0076(14)
C41 0.050(2) 0.048(2) 0.0325(17) -0.0069(15) 0.0115(15) -0.0114(17)
C42 0.048(2) 0.076(3) 0.0361(19) 0.0006(19) -0.0020(17) -0.022(2)
C43 0.031(2) 0.100(3) 0.046(2) 0.000(2) -0.0008(16) -0.007(2)
C44 0.0341(19) 0.074(3) 0.0382(18) -0.0003(18) 0.0090(15) 0.0015(17)

loop_
_atom_type_symbol
_atom_type_description
_atom_type_scat_dispersion_real
_atom_type_scat_dispersion_imag
_atom_type_scat_source
C C 0.0033 0.0016 'International Tables Vol C Tables 4.2.6.8 and 6.1.1.4'
H H 0.0000 0.0000 'International Tables Vol C Tables 4.2.6.8 and 6.1.1.4'
Fe Fe 0.3463 0.8444 'International Tables Vol C Tables 4.2.6.8 and 6.1.1.4'
N N 0.0061 0.0033 'International Tables Vol C Tables 4.2.6.8 and 6.1.1.4'
O O 0.0106 0.0060 'International Tables Vol C Tables 4.2.6.8 and 6.1.1.4'

loop_
_geom_angle_atom_site_label_1
_geom_angle_atom_site_label_2
_geom_angle_atom_site_label_3
_geom_angle
_geom_angle_site_symmetry_1
_geom_angle_site_symmetry_3
_geom_angle_publ_flag
O1 Fe1 O2 155.55(9) . . ?
O1 Fe1 N1 101.59(9) . . ?
O2 Fe1 N1 98.45(9) . . ?
O1 Fe1 N2 94.92(9) . . ?
O2 Fe1 N2 101.62(9) . . ?
N1 Fe1 N2 82.07(11) . . ?
C7 O1 Fe1 143.83(17) . . ?
C26 O2 Fe1 138.64(17) . . ?
C2 N1 C1 109.6(3) . . ?
C2 N1 C3 111.1(3) . . ?
C1 N1 C3 108.9(3) . . ?
C2 N1 Fe1 110.9(2) . . ?
C1 N1 Fe1 113.1(2) . . ?
C3 N1 Fe1 103.1(2) . . ?
C4 N2 C6 112.7(3) . . ?
C4 N2 C5 108.3(3) . . ?
C6 N2 C5 106.2(3) . . ?
C4 N2 Fe1 104.9(2) . . ?
C6 N2 Fe1 112.4(2) . . ?
C5 N2 Fe1 112.4(2) . . ?
N1 C1 H1A 109.5 . . ?
N1 C1 H1B 109.5 . . ?
H1A C1 H1B 109.5 . . ?
N1 C1 H1C 109.5 . . ?
H1A C1 H1C 109.5 . . ?
H1B C1 H1C 109.5 . . ?
N1 C2 H2A 109.5 . . ?
N1 C2 H2B 109.5 . . ?
H2A C2 H2B 109.5 . . ?
N1 C2 H2C 109.5 . . ?
H2A C2 H2C 109.5 . . ?
H2B C2 H2C 109.5 . . ?
C4 C3 N1 112.3(3) . . ?
C4 C3 H3A 109.1 . . ?
N1 C3 H3A 109.1 . . ?
C4 C3 H3B 109.1 . . ?
N1 C3 H3B 109.1 . . ?
H3A C3 H3B 107.9 . . ?
N2 C4 C3 110.0(3) . . ?
N2 C4 H4A 109.7 . . ?
C3 C4 H4A 109.7 . . ?
N2 C4 H4B 109.7 . . ?
C3 C4 H4B 109.7 . . ?
H4A C4 H4B 108.2 . . ?
N2 C5 H5A 109.5 . . ?
N2 C5 H5B 109.5 . . ?
H5A C5 H5B 109.5 . . ?
N2 C5 H5C 109.5 . . ?
H5A C5 H5C 109.5 . . ?
H5B C5 H5C 109.5 . . ?
N2 C6 H6A 109.5 . . ?
N2 C6 H6B 109.5 . . ?
H6A C6 H6B 109.5 . . ?
N2 C6 H6C 109.5 . . ?
H6A C6 H6C 109.5 . . ?
H6B C6 H6C 109.5 . . ?
O1 C7 C20 110.8(2) . . ?
O1 C7 C14 108.5(2) . . ?
C20 C7 C14 109.8(2) . . ?
O1 C7 C8 107.8(2) . . ?
C20 C7 C8 110.0(2) . . ?
C14 C7 C8 109.9(2) . . ?
C9 C8 C13 118.1(3) . . ?
C9 C8 C7 122.9(3) . . ?
C13 C8 C7 118.9(2) . . ?
C8 C9 C10 120.7(3) . . ?
C8 C9 H9 119.7 . . ?
C10 C9 H9 119.7 . . ?
C11 C10 C9 120.6(3) . . ?
C11 C10 H10 119.7 . . ?
C9 C10 H10 119.7 . . ?
C12 C11 C10 119.4(3) . . ?
C12 C11 H11 120.3 . . ?
C10 C11 H11 120.3 . . ?
C11 C12 C13 120.1(3) . . ?
C11 C12 H12 119.9 . . ?
C13 C12 H12 119.9 . . ?
C12 C13 C8 121.1(3) . . ?
C12 C13 H13 119.4 . . ?
C8 C13 H13 119.4 . . ?
C19 C14 C15 117.4(3) . . ?
C19 C14 C7 124.2(3) . . ?
C15 C14 C7 118.4(2) . . ?
C16 C15 C14 121.0(3) . . ?
C16 C15 H15 119.5 . . ?
C14 C15 H15 119.5 . . ?
C17 C16 C15 120.8(3) . . ?
C17 C16 H16 119.6 . . ?
C15 C16 H16 119.6 . . ?
C18 C17 C16 118.7(3) . . ?
C18 C17 H17 120.7 . . ?
C16 C17 H17 120.7 . . ?
C17 C18 C19 120.6(3) . . ?
C17 C18 H18 119.7 . . ?
C19 C18 H18 119.7 . . ?
C18 C19 C14 121.4(3) . . ?
C18 C19 H19 119.3 . . ?
C14 C19 H19 119.3 . . ?
C21 C20 C25 118.0(3) . . ?
C21 C20 C7 122.8(3) . . ?
C25 C20 C7 119.2(3) . . ?
C20 C21 C22 120.5(3) . . ?
C20 C21 H21 119.7 . . ?
C22 C21 H21 119.7 . . ?
C23 C22 C21 120.1(4) . . ?
C23 C22 H22 120.0 . . ?
C21 C22 H22 120.0 . . ?
C24 C23 C22 119.8(3) . . ?
C24 C23 H23 120.1 . . ?
C22 C23 H23 120.1 . . ?
C23 C24 C25 120.3(4) . . ?
C23 C24 H24 119.8 . . ?
C25 C24 H24 119.8 . . ?
C24 C25 C20 121.2(4) . . ?
C24 C25 H25 119.4 . . ?
C20 C25 H25 119.4 . . ?
O2 C26 C39 108.3(2) . . ?
O2 C26 C27 109.3(2) . . ?
C39 C26 C27 112.1(2) . . ?
O2 C26 C33 109.8(2) . . ?
C39 C26 C33 112.4(2) . . ?
C27 C26 C33 105.0(2) . . ?
C28 C27 C32 118.2(3) . . ?
C28 C27 C26 119.8(2) . . ?
C32 C27 C26 121.9(3) . . ?
C27 C28 C29 121.1(3) . . ?
C27 C28 H28 119.4 . . ?
C29 C28 H28 119.4 . . ?
C30 C29 C28 119.9(3) . . ?
C30 C29 H29 120.0 . . ?
C28 C29 H29 120.0 . . ?
C29 C30 C31 120.0(3) . . ?
C29 C30 H30 120.0 . . ?
C31 C30 H30 120.0 . . ?
C30 C31 C32 119.8(3) . . ?
C30 C31 H31 120.1 . . ?
C32 C31 H31 120.1 . . ?
C31 C32 C27 121.0(3) . . ?
C31 C32 H32 119.5 . . ?
C27 C32 H32 119.5 . . ?
C34 C33 C38 117.2(3) . . ?
C34 C33 C26 119.8(3) . . ?
C38 C33 C26 122.8(3) . . ?
C33 C34 C35 121.7(3) . . ?
C33 C34 H34 119.2 . . ?
C35 C34 H34 119.2 . . ?
C36 C35 C34 119.9(3) . . ?
C36 C35 H35 120.1 . . ?
C34 C35 H35 120.1 . . ?
C37 C36 C35 119.3(3) . . ?
C37 C36 H36 120.3 . . ?
C35 C36 H36 120.3 . . ?
C36 C37 C38 120.8(3) . . ?
C36 C37 H37 119.6 . . ?
C38 C37 H37 119.6 . . ?
C37 C38 C33 121.1(3) . . ?
C37 C38 H38 119.4 . . ?
C33 C38 H38 119.4 . . ?
C40 C39 C44 118.0(3) . . ?
C40 C39 C26 121.9(3) . . ?
C44 C39 C26 119.7(3) . . ?
C39 C40 C41 121.4(3) . . ?
C39 C40 H40 119.3 . . ?
C41 C40 H40 119.3 . . ?
C42 C41 C40 119.9(3) . . ?
C42 C41 H41 120.0 . . ?
C40 C41 H41 120.0 . . ?
C41 C42 C43 119.4(3) . . ?
C41 C42 H42 120.3 . . ?
C43 C42 H42 120.3 . . ?
C44 C43 C42 120.3(3) . . ?
C44 C43 H43 119.8 . . ?
C42 C43 H43 119.8 . . ?
C43 C44 C39 121.0(3) . . ?
C43 C44 H44 119.5 . . ?
C39 C44 H44 119.5 . . ?

loop_
_geom_bond_atom_site_label_1
_geom_bond_atom_site_label_2
_geom_bond_distance
_geom_bond_site_symmetry_2
_geom_bond_publ_flag
Fe1 O1 1.8578(18) . ?
Fe1 O2 1.8651(18) . ?
Fe1 N1 2.220(3) . ?
Fe1 N2 2.240(3) . ?
O1 C7 1.404(3) . ?
O2 C26 1.399(3) . ?
N1 C2 1.460(4) . ?
N1 C1 1.480(4) . ?
N1 C3 1.512(5) . ?
N2 C4 1.464(4) . ?
N2 C6 1.476(4) . ?
N2 C5 1.483(4) . ?
C1 H1A 0.9800 . ?
C1 H1B 0.9800 . ?
C1 H1C 0.9800 . ?
C2 H2A 0.9800 . ?
C2 H2B 0.9800 . ?
C2 H2C 0.9800 . ?
C3 C4 1.481(6) . ?
C3 H3A 0.9900 . ?
C3 H3B 0.9900 . ?
C4 H4A 0.9900 . ?
C4 H4B 0.9900 . ?
C5 H5A 0.9800 . ?
C5 H5B 0.9800 . ?
C5 H5C 0.9800 . ?
C6 H6A 0.9800 . ?
C6 H6B 0.9800 . ?
C6 H6C 0.9800 . ?
C7 C20 1.538(4) . ?
C7 C14 1.540(4) . ?
C7 C8 1.546(4) . ?
C8 C9 1.386(4) . ?
C8 C13 1.392(4) . ?
C9 C10 1.386(4) . ?
C9 H9 0.9500 . ?
C10 C11 1.378(4) . ?
C10 H10 0.9500 . ?
C11 C12 1.378(4) . ?
C11 H11 0.9500 . ?
C12 C13 1.384(4) . ?
C12 H12 0.9500 . ?
C13 H13 0.9500 . ?
C14 C19 1.383(4) . ?
C14 C15 1.390(4) . ?
C15 C16 1.379(4) . ?
C15 H15 0.9500 . ?
C16 C17 1.375(5) . ?
C16 H16 0.9500 . ?
C17 C18 1.375(4) . ?
C17 H17 0.9500 . ?
C18 C19 1.379(4) . ?
C18 H18 0.9500 . ?
C19 H19 0.9500 . ?
C20 C21 1.383(4) . ?
C20 C25 1.395(4) . ?
C21 C22 1.400(4) . ?
C21 H21 0.9500 . ?
C22 C23 1.376(5) . ?
C22 H22 0.9500 . ?
C23 C24 1.372(5) . ?
C23 H23 0.9500 . ?
C24 C25 1.375(5) . ?
C24 H24 0.9500 . ?
C25 H25 0.9500 . ?
C26 C39 1.537(4) . ?
C26 C27 1.545(4) . ?
C26 C33 1.556(4) . ?
C27 C28 1.385(4) . ?
C27 C32 1.390(4) . ?
C28 C29 1.387(4) . ?
C28 H28 0.9500 . ?
C29 C30 1.376(4) . ?
C29 H29 0.9500 . ?
C30 C31 1.381(5) . ?
C30 H30 0.9500 . ?
C31 C32 1.388(4) . ?
C31 H31 0.9500 . ?
C32 H32 0.9500 . ?
C33 C34 1.378(4) . ?
C33 C38 1.381(4) . ?
C34 C35 1.389(4) . ?
C34 H34 0.9500 . ?
C35 C36 1.366(5) . ?
C35 H35 0.9500 . ?
C36 C37 1.365(5) . ?
C36 H36 0.9500 . ?
C37 C38 1.381(4) . ?
C37 H37 0.9500 . ?
C38 H38 0.9500 . ?
C39 C40 1.376(4) . ?
C39 C44 1.395(4) . ?
C40 C41 1.395(4) . ?
C40 H40 0.9500 . ?
C41 C42 1.373(5) . ?
C41 H41 0.9500 . ?
C42 C43 1.386(5) . ?
C42 H42 0.9500 . ?
C43 C44 1.380(4) . ?
C43 H43 0.9500 . ?
C44 H44 0.9500 . ?
